data_4134706
loop_
_publ_author_name
'Beaumier, Evan P.'
'Gordon, Christopher P.'
'Harkins, Robin P.'
'McGreal, Meghan E.'
'Wen, Xuelan'
'Cop\'eret, Christophe'
'Goodpaster, Jason D.'
'Tonks, Ian A.'

_publ_section_title
;
 Cp<sub>2</sub>Ti(\k<sup>2</sup><i>-</i><sup> <i>t</i> </sup>BuNCN<sup>
 <i>t</i> </sup>Bu): A Complex with an Unusual \k<sup>2</sup> Coordination
 Mode of a Heterocumulene Featuring a Free Carbene.
;
_journal_issue 17
_journal_name_full 'Journal of the American Chemical Society'
_journal_page_first 8006
_journal_page_last 8018
_journal_paper_doi 10.1021/jacs.0c02487
_journal_volume 142
_journal_year 2020
_chemical_formula_moiety C39Ti2N2H48
_chemical_formula_sum 'C39 H48 N2 O0 Ti2'
_chemical_formula_weight 640.59
_chemical_name_common Cp2TiCyNCNCyTiCp2
_space_group_crystal_system monoclinic
_space_group_IT_number 14
_space_group_name_Hall '-P 2yn'
_space_group_name_H-M_alt 'P 1 21/n 1'
_atom_sites_solution_hydrogens geom
_audit_creation_method SHELXL-2014/7
_cell_angle_alpha 90
_cell_angle_beta 101.037(2)
_cell_angle_gamma 90
_cell_formula_units_Z 4
_cell_length_a 10.6267(5)
_cell_length_b 13.3909(6)
_cell_length_c 23.1232(11)
_cell_measurement_reflns_used 9919
_cell_measurement_temperature 125(2)
_cell_measurement_theta_max 31.04
_cell_measurement_theta_min 2.35
_cell_volume 3229.6(3)
_computing_cell_refinement 'SAINT, Bruker'
_computing_data_collection 'SMART, Bruker'
_computing_data_reduction 'SAINT, Bruker'
_computing_molecular_graphics 'SHELXTL, Bruker'
_computing_structure_refinement 'SHELXL-2014/7 (Sheldrick, 2014)'
_computing_structure_solution 'SHELXS-97 (Sheldrick 2008)'
_diffrn_ambient_temperature 125(2)
_diffrn_measured_fraction_theta_full 0.999
_diffrn_measured_fraction_theta_max 0.999
_diffrn_measurement_device_type 'Bruker SMART Platform CCD'
_diffrn_measurement_method 'area detector, omega scans per phi'
_diffrn_radiation_type MoK\a
_diffrn_radiation_wavelength 0.71073
_diffrn_reflns_av_R_equivalents 0.0525
_diffrn_reflns_av_unetI/netI 0.0327
_diffrn_reflns_Laue_measured_fraction_full 0.999
_diffrn_reflns_Laue_measured_fraction_max 0.999
_diffrn_reflns_limit_h_max 15
_diffrn_reflns_limit_h_min -15
_diffrn_reflns_limit_k_max 19
_diffrn_reflns_limit_k_min -19
_diffrn_reflns_limit_l_max 33
_diffrn_reflns_limit_l_min -33
_diffrn_reflns_number 87236
_diffrn_reflns_point_group_measured_fraction_full 0.999
_diffrn_reflns_point_group_measured_fraction_max 0.999
_diffrn_reflns_theta_full 25.242
_diffrn_reflns_theta_max 31.044
_diffrn_reflns_theta_min 2.300
_diffrn_source fine
_exptl_absorpt_coefficient_mu 0.525
_exptl_absorpt_correction_T_max 0.7462
_exptl_absorpt_correction_T_min 0.6856
_exptl_absorpt_correction_type multi-scan
_exptl_absorpt_process_details 'SADABS, R. Blessing, 1995'
_exptl_crystal_colour Yellow
_exptl_crystal_density_diffrn 1.317
_exptl_crystal_description Plates
_exptl_crystal_F_000 1360
_exptl_crystal_size_max 0.150
_exptl_crystal_size_mid 0.100
_exptl_crystal_size_min 0.015
_refine_diff_density_max 2.577
_refine_diff_density_min -1.211
_refine_diff_density_rms 0.099
_refine_ls_extinction_method none
_refine_ls_goodness_of_fit_ref 1.082
_refine_ls_hydrogen_treatment constr
_refine_ls_matrix_type full
_refine_ls_number_parameters 420
_refine_ls_number_reflns 10337
_refine_ls_number_restraints 124
_refine_ls_restrained_S_all 1.092
_refine_ls_R_factor_all 0.0763
_refine_ls_R_factor_gt 0.0621
_refine_ls_shift/su_max 0.001
_refine_ls_shift/su_mean 0.000
_refine_ls_structure_factor_coef Fsqd
_refine_ls_weighting_details 'w=1/[\s^2^(Fo^2^)+(0.0622P)^2^+5.7852P] where P=(Fo^2^+2Fc^2^)/3'
_refine_ls_weighting_scheme calc
_refine_ls_wR_factor_gt 0.1507
_refine_ls_wR_factor_ref 0.1598
_reflns_Friedel_coverage 0.000
_reflns_number_gt 8538
_reflns_number_total 10337
_reflns_threshold_expression 'I > 2\s(I)'
_cod_data_source_file ja0c02487_si_002.cif
_cod_data_source_block 19168_112519_p21onn_a
_cod_depositor_comments 'Adding full bibliography for 4134704--4134710.cif.'
_cod_original_sg_symbol_H-M 'P 21/n'
_cod_database_code 4134706
_shelx_shelxl_version_number 2014/7
_shelx_space_group_comment
;
The symmetry employed for this shelxl refinement is uniquely defined
by the following loop, which should always be used as a source of
symmetry information in preference to the above space-group names.
They are only intended as comments.
;
_shelx_estimated_absorpt_t_min 0.925
_shelx_estimated_absorpt_t_max 0.992

loop_
_space_group_symop_operation_xyz
'x, y, z'
'-x+1/2, y+1/2, -z+1/2'
'-x, -y, -z'
'x-1/2, -y-1/2, z-1/2'

loop_
_atom_site_label
_atom_site_type_symbol
_atom_site_fract_x
_atom_site_fract_y
_atom_site_fract_z
_atom_site_U_iso_or_equiv
_atom_site_adp_type
_atom_site_occupancy
_atom_site_site_symmetry_order
_atom_site_calc_flag
_atom_site_refinement_flags_posn
_atom_site_refinement_flags_adp
_atom_site_refinement_flags_occupancy
_atom_site_disorder_assembly
_atom_site_disorder_group
Ti1 Ti 0.70234(3) 0.11313(3) 0.39023(2) 0.01217(9) Uani 1 1 d D U . . .
N1 N 0.68765(15) 0.10767(12) 0.29641(7) 0.0117(3) Uani 1 1 d . . . . .
C1 C 0.55911(18) 0.10831(13) 0.28551(8) 0.0110(3) Uani 1 1 d . . . . .
Ti2 Ti 0.42120(4) 0.10420(3) 0.19952(2) 0.01716(9) Uani 1 1 d D . . . .
N2 N 0.51510(15) 0.11163(12) 0.33612(7) 0.0124(3) Uani 1 1 d . . . . .
C2 C 0.37760(18) 0.11003(14) 0.33367(8) 0.0121(3) Uani 1 1 d . . . . .
H2 H 0.3357 0.1085 0.2911 0.015 Uiso 1 1 calc R U . . .
C3 C 0.32964(18) 0.20379(14) 0.36031(9) 0.0144(3) Uani 1 1 d . . . . .
H3A H 0.3559 0.2634 0.3403 0.017 Uiso 1 1 calc R U . . .
H3B H 0.3701 0.2080 0.4025 0.017 Uiso 1 1 calc R U . . .
C4 C 0.18351(19) 0.20405(15) 0.35447(10) 0.0167(4) Uani 1 1 d . . . . .
H4A H 0.1574 0.2636 0.3746 0.020 Uiso 1 1 calc R U . . .
H4B H 0.1428 0.2083 0.3123 0.020 Uiso 1 1 calc R U . . .
C5 C 0.1365(2) 0.11002(15) 0.38121(10) 0.0177(4) Uani 1 1 d . . . . .
H5A H 0.0416 0.1092 0.3730 0.021 Uiso 1 1 calc R U . . .
H5B H 0.1660 0.1112 0.4245 0.021 Uiso 1 1 calc R U . . .
C7 C 0.33192(18) 0.01730(14) 0.36254(9) 0.0148(3) Uani 1 1 d . . . . .
H7A H 0.3602 -0.0433 0.3441 0.018 Uiso 1 1 calc R U . . .
H7B H 0.3718 0.0164 0.4049 0.018 Uiso 1 1 calc R U . . .
C6 C 0.18621(19) 0.01548(15) 0.35609(9) 0.0161(4) Uani 1 1 d . . . . .
H6A H 0.1608 -0.0436 0.3769 0.019 Uiso 1 1 calc R U . . .
H6B H 0.1465 0.0093 0.3139 0.019 Uiso 1 1 calc R U . . .
C9 C 0.8332(2) 0.20125(15) 0.24365(9) 0.0157(4) Uani 1 1 d . . . . .
H9A H 0.8989 0.2082 0.2801 0.019 Uiso 1 1 calc R U . . .
H9B H 0.7758 0.2600 0.2408 0.019 Uiso 1 1 calc R U . . .
C8 C 0.75533(18) 0.10625(14) 0.24742(8) 0.0118(3) Uani 1 1 d . . . . .
H8 H 0.6895 0.1017 0.2103 0.014 Uiso 1 1 calc R U . . .
C10 C 0.8993(2) 0.19937(16) 0.19017(10) 0.0193(4) Uani 1 1 d . . . . .
H10A H 0.8333 0.1991 0.1536 0.023 Uiso 1 1 calc R U . . .
H10B H 0.9517 0.2605 0.1902 0.023 Uiso 1 1 calc R U . . .
C11 C 0.9849(2) 0.10766(16) 0.19101(9) 0.0177(4) Uani 1 1 d . . . . .
H11A H 1.0578 0.1124 0.2247 0.021 Uiso 1 1 calc R U . . .
H11B H 1.0199 0.1056 0.1543 0.021 Uiso 1 1 calc R U . . .
C12 C 0.9098(2) 0.01189(16) 0.19629(10) 0.0185(4) Uani 1 1 d . . . . .
H12A H 0.9690 -0.0458 0.2003 0.022 Uiso 1 1 calc R U . . .
H12B H 0.8446 0.0024 0.1599 0.022 Uiso 1 1 calc R U . . .
C13 C 0.84310(19) 0.01509(14) 0.24950(9) 0.0146(3) Uani 1 1 d . . . . .
H13A H 0.7918 -0.0465 0.2502 0.018 Uiso 1 1 calc R U . . .
H13B H 0.9087 0.0171 0.2862 0.018 Uiso 1 1 calc R U . . .
C14 C 0.7287(3) 0.28955(17) 0.37298(11) 0.0274(5) Uani 1 1 d . . . . .
H14 H 0.7120 0.3143 0.3338 0.033 Uiso 1 1 calc R U . . .
C15 C 0.6405(2) 0.28316(19) 0.40932(14) 0.0328(6) Uani 1 1 d . . . . .
H15 H 0.5532 0.3030 0.3994 0.039 Uiso 1 1 calc R U . . .
C16 C 0.7011(3) 0.2424(2) 0.46339(13) 0.0394(7) Uani 1 1 d . . . . .
H16 H 0.6629 0.2286 0.4965 0.047 Uiso 1 1 calc R U . . .
C17 C 0.8314(3) 0.2256(2) 0.45894(12) 0.0331(6) Uani 1 1 d . . . . .
H17 H 0.8968 0.1996 0.4890 0.040 Uiso 1 1 calc R U . . .
C18 C 0.8459(2) 0.25409(17) 0.40277(12) 0.0257(5) Uani 1 1 d . . . . .
H18 H 0.9226 0.2500 0.3875 0.031 Uiso 1 1 calc R U . . .
C19 C 0.6505(3) -0.0184(2) 0.45120(14) 0.0216(6) Uani 0.762(5) 1 d D U P A 1
H19 H 0.5770 -0.0110 0.4687 0.026 Uiso 0.762(5) 1 calc R U P A 1
C20 C 0.7752(3) 0.0131(2) 0.47597(13) 0.0251(7) Uani 0.762(5) 1 d D U P A 1
H20 H 0.8008 0.0443 0.5133 0.030 Uiso 0.762(5) 1 calc R U P A 1
C21 C 0.8557(3) -0.0095(3) 0.4359(2) 0.0349(9) Uani 0.762(5) 1 d D U P A 1
H21 H 0.9448 0.0045 0.4408 0.042 Uiso 0.762(5) 1 calc R U P A 1
C22 C 0.7787(4) -0.0572(3) 0.38670(18) 0.0391(10) Uani 0.762(5) 1 d D U P A 1
H22 H 0.8078 -0.0814 0.3529 0.047 Uiso 0.762(5) 1 calc R U P A 1
C23 C 0.6524(4) -0.0626(3) 0.39624(16) 0.0287(8) Uani 0.762(5) 1 d D U P A 1
H23 H 0.5812 -0.0910 0.3703 0.034 Uiso 0.762(5) 1 calc R U P A 1
C21' C 0.6952(10) -0.0135(8) 0.4644(4) 0.0216(6) Uani 0.238(5) 1 d D U P A 2
H21' H 0.6548 0.0033 0.4964 0.026 Uiso 0.238(5) 1 calc R U P A 2
C22' C 0.8262(10) -0.0008(8) 0.4619(4) 0.0251(7) Uani 0.238(5) 1 d D U P A 2
H22' H 0.8899 0.0238 0.4932 0.030 Uiso 0.238(5) 1 calc R U P A 2
C23' C 0.8480(10) -0.0301(9) 0.4060(5) 0.0349(9) Uani 0.238(5) 1 d D U P A 2
H23' H 0.9262 -0.0255 0.3921 0.042 Uiso 0.238(5) 1 calc R U P A 2
C19' C 0.7301(12) -0.0675(9) 0.3752(6) 0.0391(10) Uani 0.238(5) 1 d D U P A 2
H19' H 0.7160 -0.0959 0.3369 0.047 Uiso 0.238(5) 1 calc R U P A 2
C20' C 0.6366(13) -0.0558(10) 0.4103(5) 0.0287(8) Uani 0.238(5) 1 d D U P A 2
H20' H 0.5487 -0.0735 0.3993 0.034 Uiso 0.238(5) 1 calc R U P A 2
C24 C 0.4622(3) 0.27523(18) 0.20934(13) 0.0382(7) Uani 1 1 d . . . . .
H24 H 0.5202 0.2994 0.2428 0.046 Uiso 1 1 calc R U . . .
C25 C 0.3295(3) 0.2632(2) 0.20453(12) 0.0368(7) Uani 1 1 d . . . . .
H25 H 0.2818 0.2776 0.2343 0.044 Uiso 1 1 calc R U . . .
C26 C 0.2797(2) 0.2263(2) 0.14824(13) 0.0315(6) Uani 1 1 d . . . . .
H26 H 0.1922 0.2114 0.1330 0.038 Uiso 1 1 calc R U . . .
C27 C 0.3812(3) 0.21531(19) 0.11863(11) 0.0299(5) Uani 1 1 d . . . . .
H27 H 0.3746 0.1914 0.0795 0.036 Uiso 1 1 calc R U . . .
C28 C 0.4939(3) 0.2451(2) 0.15566(14) 0.0340(6) Uani 1 1 d . . . . .
H28 H 0.5772 0.2450 0.1464 0.041 Uiso 1 1 calc R U . . .
C29 C 0.2833(12) -0.0308(12) 0.1673(13) 0.0351(12) Uani 0.235(9) 1 d D . P B 4
H29 H 0.1931 -0.0215 0.1612 0.042 Uiso 0.235(9) 1 calc R U P B 4
C30 C 0.362(2) -0.0153(10) 0.1260(6) 0.0318(11) Uani 0.235(9) 1 d D . P B 4
H30 H 0.3339 0.0068 0.0866 0.038 Uiso 0.235(9) 1 calc R U P B 4
C31 C 0.4857(19) -0.0374(10) 0.1523(10) 0.0299(10) Uani 0.235(9) 1 d D . P B 4
H31 H 0.5585 -0.0336 0.1342 0.036 Uiso 0.235(9) 1 calc R U P B 4
C32 C 0.4861(19) -0.0660(9) 0.2093(9) 0.0332(10) Uani 0.235(9) 1 d D . P B 4
H32 H 0.5592 -0.0852 0.2376 0.040 Uiso 0.235(9) 1 calc R U P B 4
C33 C 0.361(3) -0.0622(11) 0.2182(7) 0.0363(12) Uani 0.235(9) 1 d D . P B 4
H33 H 0.3341 -0.0785 0.2539 0.044 Uiso 0.235(9) 1 calc R U P B 4
C29' C 0.2896(5) -0.0174(3) 0.1429(3) 0.0332(10) Uani 0.765(9) 1 d D . P B 5
H29' H 0.2110 0.0011 0.1182 0.040 Uiso 0.765(9) 1 calc R U P B 5
C30' C 0.4101(8) -0.0229(4) 0.1262(2) 0.0363(12) Uani 0.765(9) 1 d D . P B 5
H30' H 0.4272 -0.0089 0.0882 0.044 Uiso 0.765(9) 1 calc R U P B 5
C31' C 0.4992(3) -0.0523(4) 0.1751(4) 0.0351(12) Uani 0.765(9) 1 d D . P B 5
H31' H 0.5883 -0.0619 0.1763 0.042 Uiso 0.765(9) 1 calc R U P B 5
C32' C 0.4357(8) -0.0653(2) 0.22221(18) 0.0318(11) Uani 0.765(9) 1 d D . P B 5
H32' H 0.4738 -0.0851 0.2611 0.038 Uiso 0.765(9) 1 calc R U P B 5
C33' C 0.3063(6) -0.0440(3) 0.2018(3) 0.0299(10) Uani 0.765(9) 1 d D . P B 5
H33' H 0.2407 -0.0472 0.2245 0.036 Uiso 0.765(9) 1 calc R U P B 5
C34 C 0.7849(3) 0.5267(2) 0.46452(12) 0.0394(7) Uani 1 1 d . . . . .
H34 H 0.8211 0.4638 0.4580 0.047 Uiso 1 1 calc R U . . .
C35 C 0.6576(3) 0.5337(2) 0.46737(13) 0.0408(7) Uani 1 1 d . . . . .
H35 H 0.6058 0.4753 0.4634 0.049 Uiso 1 1 calc R U . . .
C36 C 0.6043(4) 0.6252(3) 0.47605(14) 0.0440(7) Uani 1 1 d . . . . .
H36 H 0.5159 0.6300 0.4778 0.053 Uiso 1 1 calc R U . . .
C37 C 0.6804(4) 0.7098(2) 0.48215(13) 0.0460(8) Uani 1 1 d . . . . .
H37 H 0.6440 0.7728 0.4883 0.055 Uiso 1 1 calc R U . . .
C38 C 0.8066(4) 0.7034(3) 0.47942(14) 0.0482(8) Uani 1 1 d . . . . .
H38 H 0.8580 0.7620 0.4832 0.058 Uiso 1 1 calc R U . . .
C39 C 0.8606(3) 0.6115(3) 0.47116(14) 0.0440(7) Uani 1 1 d . . . . .
H39 H 0.9493 0.6068 0.4701 0.053 Uiso 1 1 calc R U . . .

loop_
_atom_site_aniso_label
_atom_site_aniso_U_11
_atom_site_aniso_U_22
_atom_site_aniso_U_33
_atom_site_aniso_U_23
_atom_site_aniso_U_13
_atom_site_aniso_U_12
Ti1 0.01165(15) 0.01488(16) 0.00946(15) 0.00028(11) 0.00069(11) 0.00081(11)
N1 0.0110(7) 0.0140(7) 0.0106(7) -0.0005(5) 0.0030(5) 0.0004(5)
C1 0.0121(8) 0.0091(7) 0.0119(8) 0.0003(6) 0.0023(6) -0.0002(6)
Ti2 0.02361(19) 0.01218(16) 0.01212(16) 0.00031(12) -0.00561(13) 0.00008(13)
N2 0.0108(7) 0.0155(7) 0.0108(7) -0.0001(6) 0.0017(5) 0.0001(5)
C2 0.0110(8) 0.0135(8) 0.0121(8) 0.0003(6) 0.0026(6) 0.0006(6)
C3 0.0123(8) 0.0129(8) 0.0183(9) -0.0007(7) 0.0040(7) -0.0005(6)
C4 0.0130(8) 0.0144(8) 0.0233(10) 0.0026(7) 0.0055(7) 0.0027(6)
C5 0.0145(8) 0.0173(9) 0.0229(10) 0.0009(7) 0.0077(7) 0.0005(7)
C7 0.0129(8) 0.0132(8) 0.0190(9) 0.0033(7) 0.0046(7) 0.0015(6)
C6 0.0136(8) 0.0140(8) 0.0210(9) 0.0008(7) 0.0042(7) -0.0004(6)
C9 0.0187(9) 0.0125(8) 0.0177(9) 0.0000(7) 0.0075(7) -0.0009(7)
C8 0.0115(7) 0.0136(8) 0.0105(7) -0.0005(6) 0.0026(6) 0.0006(6)
C10 0.0252(10) 0.0152(9) 0.0202(9) 0.0035(7) 0.0110(8) -0.0012(7)
C11 0.0156(9) 0.0225(10) 0.0169(9) 0.0004(7) 0.0077(7) -0.0005(7)
C12 0.0218(10) 0.0164(9) 0.0202(10) -0.0021(7) 0.0111(8) 0.0012(7)
C13 0.0169(9) 0.0123(8) 0.0159(8) 0.0005(7) 0.0062(7) 0.0012(6)
C14 0.0386(13) 0.0166(10) 0.0243(11) -0.0046(8) -0.0006(10) 0.0017(9)
C15 0.0179(10) 0.0222(11) 0.0569(17) -0.0178(11) 0.0037(10) -0.0022(8)
C16 0.064(2) 0.0312(14) 0.0304(13) -0.0149(11) 0.0273(14) -0.0166(13)
C17 0.0402(14) 0.0254(12) 0.0256(12) -0.0028(9) -0.0142(10) -0.0057(10)
C18 0.0219(10) 0.0190(10) 0.0383(13) -0.0067(9) 0.0108(9) -0.0029(8)
C19 0.0133(15) 0.0260(12) 0.0245(15) 0.0099(11) 0.0010(11) -0.0009(12)
C20 0.0285(17) 0.0291(14) 0.0154(13) 0.0103(11) -0.0018(10) -0.0001(12)
C21 0.0198(12) 0.0419(19) 0.046(2) 0.0338(18) 0.0146(15) 0.0117(12)
C22 0.061(3) 0.0319(16) 0.0293(19) 0.0182(13) 0.0213(19) 0.0315(19)
C23 0.0424(17) 0.0153(11) 0.0243(18) -0.0019(12) -0.0043(13) 0.0083(11)
C21' 0.0133(15) 0.0260(12) 0.0245(15) 0.0099(11) 0.0010(11) -0.0009(12)
C22' 0.0285(17) 0.0291(14) 0.0154(13) 0.0103(11) -0.0018(10) -0.0001(12)
C23' 0.0198(12) 0.0419(19) 0.046(2) 0.0338(18) 0.0146(15) 0.0117(12)
C19' 0.061(3) 0.0319(16) 0.0293(19) 0.0182(13) 0.0213(19) 0.0315(19)
C20' 0.0424(17) 0.0153(11) 0.0243(18) -0.0019(12) -0.0043(13) 0.0083(11)
C24 0.0578(18) 0.0109(10) 0.0343(14) 0.0033(9) -0.0208(13) -0.0007(10)
C25 0.0623(19) 0.0233(12) 0.0306(13) 0.0133(10) 0.0238(13) 0.0199(12)
C26 0.0216(11) 0.0275(12) 0.0419(15) 0.0162(11) -0.0027(10) 0.0030(9)
C27 0.0449(15) 0.0269(12) 0.0172(10) 0.0076(9) 0.0041(10) 0.0081(10)
C28 0.0229(11) 0.0275(12) 0.0527(17) 0.0184(12) 0.0096(11) 0.0029(9)
C29 0.0176(14) 0.032(2) 0.055(3) -0.028(2) 0.0050(18) -0.0020(13)
C30 0.058(3) 0.0111(12) 0.0191(15) -0.0023(10) -0.0101(17) 0.0066(16)
C31 0.038(2) 0.0195(15) 0.038(2) -0.0109(15) 0.0211(19) -0.0080(15)
C32 0.036(2) 0.0197(15) 0.035(2) -0.0064(15) -0.0167(17) 0.0012(13)
C33 0.064(3) 0.0288(19) 0.0202(16) -0.0115(14) 0.019(2) -0.020(2)
C29' 0.036(2) 0.0197(15) 0.035(2) -0.0064(15) -0.0167(17) 0.0012(13)
C30' 0.064(3) 0.0288(19) 0.0202(16) -0.0115(14) 0.019(2) -0.020(2)
C31' 0.0176(14) 0.032(2) 0.055(3) -0.028(2) 0.0050(18) -0.0020(13)
C32' 0.058(3) 0.0111(12) 0.0191(15) -0.0023(10) -0.0101(17) 0.0066(16)
C33' 0.038(2) 0.0195(15) 0.038(2) -0.0109(15) 0.0211(19) -0.0080(15)
C34 0.0592(19) 0.0334(14) 0.0244(12) -0.0044(11) 0.0050(12) 0.0081(13)
C35 0.059(2) 0.0311(14) 0.0332(14) -0.0041(11) 0.0115(13) -0.0119(13)
C36 0.0512(19) 0.0492(18) 0.0355(15) 0.0016(13) 0.0179(14) 0.0028(15)
C37 0.087(3) 0.0272(13) 0.0277(14) 0.0015(11) 0.0197(15) 0.0078(15)
C38 0.075(2) 0.0378(16) 0.0336(15) -0.0006(12) 0.0144(15) -0.0215(16)
C39 0.0442(17) 0.056(2) 0.0310(15) 0.0021(13) 0.0065(13) -0.0055(14)

loop_
_atom_type_symbol
_atom_type_description
_atom_type_scat_dispersion_real
_atom_type_scat_dispersion_imag
_atom_type_scat_source
C C 0.0033 0.0016 'International Tables Vol C Tables 4.2.6.8 and 6.1.1.4'
H H 0.0000 0.0000 'International Tables Vol C Tables 4.2.6.8 and 6.1.1.4'
N N 0.0061 0.0033 'International Tables Vol C Tables 4.2.6.8 and 6.1.1.4'
Ti Ti 0.2776 0.4457 'International Tables Vol C Tables 4.2.6.8 and 6.1.1.4'
O O 0.0106 0.0060 'International Tables Vol C Tables 4.2.6.8 and 6.1.1.4'

loop_
_geom_angle_atom_site_label_1
_geom_angle_atom_site_label_2
_geom_angle_atom_site_label_3
_geom_angle
_geom_angle_site_symmetry_1
_geom_angle_site_symmetry_3
_geom_angle_publ_flag
N2 Ti1 N1 61.88(6) . . ?
N2 Ti1 C19 92.55(9) . . ?
N1 Ti1 C19 126.29(9) . . ?
N2 Ti1 C20 126.60(9) . . ?
N1 Ti1 C20 140.10(10) . . ?
C19 Ti1 C20 34.16(8) . . ?
N2 Ti1 C18 125.08(8) . . ?
N1 Ti1 C18 94.02(8) . . ?
C19 Ti1 C18 136.05(11) . . ?
C20 Ti1 C18 103.98(10) . . ?
N2 Ti1 C21 136.50(11) . . ?
N1 Ti1 C21 109.36(12) . . ?
C19 Ti1 C21 56.74(10) . . ?
C20 Ti1 C21 34.13(9) . . ?
C18 Ti1 C21 96.98(11) . . ?
N2 Ti1 C17 137.58(8) . . ?
N1 Ti1 C17 127.44(8) . . ?
C19 Ti1 C17 103.77(11) . . ?
C20 Ti1 C17 75.61(10) . . ?
C18 Ti1 C17 33.48(9) . . ?
C21 Ti1 C17 83.44(13) . . ?
N2 Ti1 C14 92.11(8) . . ?
N1 Ti1 C14 81.66(7) . . ?
C19 Ti1 C14 149.87(10) . . ?
C20 Ti1 C14 130.75(10) . . ?
C18 Ti1 C14 33.36(9) . . ?
C21 Ti1 C14 130.33(11) . . ?
C17 Ti1 C14 55.33(9) . . ?
N2 Ti1 C16 106.66(10) . . ?
N1 Ti1 C16 136.16(9) . . ?
C19 Ti1 C16 94.71(10) . . ?
C20 Ti1 C16 82.27(12) . . ?
C18 Ti1 C16 56.22(9) . . ?
C21 Ti1 C16 105.96(14) . . ?
C17 Ti1 C16 34.29(11) . . ?
C14 Ti1 C16 55.53(9) . . ?
N2 Ti1 C23 80.49(11) . . ?
N1 Ti1 C23 92.90(9) . . ?
C19 Ti1 C23 33.99(9) . . ?
C20 Ti1 C23 56.56(12) . . ?
C18 Ti1 C23 153.49(11) . . ?
C21 Ti1 C23 56.64(13) . . ?
C17 Ti1 C23 132.13(11) . . ?
C14 Ti1 C23 172.31(11) . . ?
C16 Ti1 C23 128.59(11) . . ?
N2 Ti1 C21' 104.8(3) . . ?
N1 Ti1 C21' 133.3(3) . . ?
C18 Ti1 C21' 124.6(3) . . ?
C17 Ti1 C21' 93.5(3) . . ?
C14 Ti1 C21' 145.1(3) . . ?
C16 Ti1 C21' 90.0(3) . . ?
N2 Ti1 C22 104.54(12) . . ?
N1 Ti1 C22 83.92(10) . . ?
C19 Ti1 C22 56.13(12) . . ?
C20 Ti1 C22 56.31(12) . . ?
C18 Ti1 C22 122.15(12) . . ?
C21 Ti1 C22 34.11(10) . . ?
C17 Ti1 C22 117.15(13) . . ?
C14 Ti1 C22 149.46(12) . . ?
C16 Ti1 C22 137.86(13) . . ?
C23 Ti1 C22 33.63(10) . . ?
C1 N1 C8 119.46(16) . . ?
C1 N1 Ti1 93.68(11) . . ?
C8 N1 Ti1 146.84(13) . . ?
N1 C1 N2 110.43(16) . . ?
N1 C1 Ti2 129.68(13) . . ?
N2 C1 Ti2 119.90(13) . . ?
N1 C1 Ti1 55.39(10) . . ?
N2 C1 Ti1 55.04(10) . . ?
Ti2 C1 Ti1 174.94(9) . . ?
C1 Ti2 C32' 79.61(11) . . ?
C1 Ti2 C30 134.9(4) . . ?
C1 Ti2 C24 79.10(8) . . ?
C32' Ti2 C24 158.69(12) . . ?
C30 Ti2 C24 139.8(4) . . ?
C1 Ti2 C33' 104.9(2) . . ?
C32' Ti2 C33' 34.81(15) . . ?
C24 Ti2 C33' 156.90(14) . . ?
C1 Ti2 C28 98.68(9) . . ?
C32' Ti2 C28 150.4(2) . . ?
C30 Ti2 C28 107.6(5) . . ?
C24 Ti2 C28 35.01(11) . . ?
C33' Ti2 C28 155.7(2) . . ?
C1 Ti2 C25 98.11(9) . . ?
C32' Ti2 C25 151.8(2) . . ?
C30 Ti2 C25 126.8(4) . . ?
C24 Ti2 C25 34.79(11) . . ?
C33' Ti2 C25 122.98(16) . . ?
C28 Ti2 C25 57.76(10) . . ?
C1 Ti2 C31 103.5(6) . . ?
C30 Ti2 C31 34.1(4) . . ?
C24 Ti2 C31 140.4(3) . . ?
C28 Ti2 C31 107.4(4) . . ?
C25 Ti2 C31 155.7(6) . . ?
C1 Ti2 C29 124.2(7) . . ?
C30 Ti2 C29 34.7(4) . . ?
C24 Ti2 C29 151.2(5) . . ?
C28 Ti2 C29 135.9(8) . . ?
C25 Ti2 C29 118.1(4) . . ?
C31 Ti2 C29 56.9(4) . . ?
C1 Ti2 C31' 91.98(18) . . ?
C32' Ti2 C31' 34.71(16) . . ?
C24 Ti2 C31' 145.72(16) . . ?
C33' Ti2 C31' 57.38(14) . . ?
C28 Ti2 C31' 116.8(2) . . ?
C25 Ti2 C31' 169.1(2) . . ?
C1 Ti2 C27 132.59(9) . . ?
C32' Ti2 C27 141.82(12) . . ?
C30 Ti2 C27 82.7(4) . . ?
C24 Ti2 C27 57.41(9) . . ?
C33' Ti2 C27 122.5(2) . . ?
C28 Ti2 C27 34.38(10) . . ?
C25 Ti2 C27 57.05(9) . . ?
C31 Ti2 C27 99.5(5) . . ?
C29 Ti2 C27 103.1(8) . . ?
C31' Ti2 C27 112.8(2) . . ?
C1 Ti2 C29' 136.54(14) . . ?
C32' Ti2 C29' 57.42(13) . . ?
C24 Ti2 C29' 143.79(12) . . ?
C33' Ti2 C29' 34.28(14) . . ?
C28 Ti2 C29' 121.5(2) . . ?
C25 Ti2 C29' 116.28(13) . . ?
C31' Ti2 C29' 57.00(13) . . ?
C27 Ti2 C29' 89.85(17) . . ?
C1 N2 C2 118.82(16) . . ?
C1 N2 Ti1 94.02(12) . . ?
C2 N2 Ti1 147.13(13) . . ?
N2 C2 C3 112.53(15) . . ?
N2 C2 C7 113.30(15) . . ?
C3 C2 C7 109.41(15) . . ?
N2 C2 H2 107.1 . . ?
C3 C2 H2 107.1 . . ?
C7 C2 H2 107.1 . . ?
C2 C3 C4 112.14(16) . . ?
C2 C3 H3A 109.2 . . ?
C4 C3 H3A 109.2 . . ?
C2 C3 H3B 109.2 . . ?
C4 C3 H3B 109.2 . . ?
H3A C3 H3B 107.9 . . ?
C5 C4 C3 111.51(16) . . ?
C5 C4 H4A 109.3 . . ?
C3 C4 H4A 109.3 . . ?
C5 C4 H4B 109.3 . . ?
C3 C4 H4B 109.3 . . ?
H4A C4 H4B 108.0 . . ?
C4 C5 C6 111.41(17) . . ?
C4 C5 H5A 109.3 . . ?
C6 C5 H5A 109.3 . . ?
C4 C5 H5B 109.3 . . ?
C6 C5 H5B 109.3 . . ?
H5A C5 H5B 108.0 . . ?
C6 C7 C2 111.74(16) . . ?
C6 C7 H7A 109.3 . . ?
C2 C7 H7A 109.3 . . ?
C6 C7 H7B 109.3 . . ?
C2 C7 H7B 109.3 . . ?
H7A C7 H7B 107.9 . . ?
C7 C6 C5 111.56(17) . . ?
C7 C6 H6A 109.3 . . ?
C5 C6 H6A 109.3 . . ?
C7 C6 H6B 109.3 . . ?
C5 C6 H6B 109.3 . . ?
H6A C6 H6B 108.0 . . ?
C8 C9 C10 111.61(16) . . ?
C8 C9 H9A 109.3 . . ?
C10 C9 H9A 109.3 . . ?
C8 C9 H9B 109.3 . . ?
C10 C9 H9B 109.3 . . ?
H9A C9 H9B 108.0 . . ?
N1 C8 C9 112.80(15) . . ?
N1 C8 C13 112.03(15) . . ?
C9 C8 C13 109.38(16) . . ?
N1 C8 H8 107.5 . . ?
C9 C8 H8 107.5 . . ?
C13 C8 H8 107.5 . . ?
C11 C10 C9 111.49(17) . . ?
C11 C10 H10A 109.3 . . ?
C9 C10 H10A 109.3 . . ?
C11 C10 H10B 109.3 . . ?
C9 C10 H10B 109.3 . . ?
H10A C10 H10B 108.0 . . ?
C10 C11 C12 110.94(17) . . ?
C10 C11 H11A 109.5 . . ?
C12 C11 H11A 109.5 . . ?
C10 C11 H11B 109.5 . . ?
C12 C11 H11B 109.5 . . ?
H11A C11 H11B 108.0 . . ?
C11 C12 C13 111.68(17) . . ?
C11 C12 H12A 109.3 . . ?
C13 C12 H12A 109.3 . . ?
C11 C12 H12B 109.3 . . ?
C13 C12 H12B 109.3 . . ?
H12A C12 H12B 107.9 . . ?
C8 C13 C12 111.67(16) . . ?
C8 C13 H13A 109.3 . . ?
C12 C13 H13A 109.3 . . ?
C8 C13 H13B 109.3 . . ?
C12 C13 H13B 109.3 . . ?
H13A C13 H13B 107.9 . . ?
C15 C14 C18 109.1(2) . . ?
C15 C14 Ti1 74.03(15) . . ?
C18 C14 Ti1 72.86(14) . . ?
C15 C14 H14 125.4 . . ?
C18 C14 H14 125.4 . . ?
Ti1 C14 H14 119.4 . . ?
C14 C15 C16 108.6(2) . . ?
C14 C15 Ti1 73.04(14) . . ?
C16 C15 Ti1 72.76(15) . . ?
C14 C15 H15 125.7 . . ?
C16 C15 H15 125.7 . . ?
Ti1 C15 H15 120.2 . . ?
C15 C16 C17 106.5(2) . . ?
C15 C16 Ti1 73.66(14) . . ?
C17 C16 Ti1 72.66(14) . . ?
C15 C16 H16 126.8 . . ?
C17 C16 H16 126.8 . . ?
Ti1 C16 H16 119.0 . . ?
C18 C17 C16 107.9(2) . . ?
C18 C17 Ti1 72.97(14) . . ?
C16 C17 Ti1 73.06(14) . . ?
C18 C17 H17 126.1 . . ?
C16 C17 H17 126.1 . . ?
Ti1 C17 H17 119.7 . . ?
C14 C18 C17 108.0(2) . . ?
C14 C18 Ti1 73.78(14) . . ?
C17 C18 Ti1 73.55(14) . . ?
C14 C18 H18 126.0 . . ?
C17 C18 H18 126.0 . . ?
Ti1 C18 H18 118.6 . . ?
C20 C19 C23 108.6(3) . . ?
C20 C19 Ti1 73.29(16) . . ?
C23 C19 Ti1 74.5(2) . . ?
C20 C19 H19 125.7 . . ?
C23 C19 H19 125.7 . . ?
Ti1 C19 H19 118.4 . . ?
C19 C20 C21 108.1(3) . . ?
C19 C20 Ti1 72.55(16) . . ?
C21 C20 Ti1 73.53(17) . . ?
C19 C20 H20 125.9 . . ?
C21 C20 H20 125.9 . . ?
Ti1 C20 H20 119.8 . . ?
C20 C21 C22 107.1(3) . . ?
C20 C21 Ti1 72.33(17) . . ?
C22 C21 Ti1 73.60(19) . . ?
C20 C21 H21 126.5 . . ?
C22 C21 H21 126.5 . . ?
Ti1 C21 H21 119.5 . . ?
C23 C22 C21 108.7(3) . . ?
C23 C22 Ti1 73.0(2) . . ?
C21 C22 Ti1 72.29(19) . . ?
C23 C22 H22 125.7 . . ?
C21 C22 H22 125.7 . . ?
Ti1 C22 H22 120.8 . . ?
C22 C23 C19 107.5(3) . . ?
C22 C23 Ti1 73.4(2) . . ?
C19 C23 Ti1 71.55(19) . . ?
C22 C23 H23 126.3 . . ?
C19 C23 H23 126.3 . . ?
Ti1 C23 H23 120.6 . . ?
C20' C21' C22' 106.5(9) . . ?
C20' C21' Ti1 73.8(6) . . ?
C22' C21' Ti1 73.9(5) . . ?
C20' C21' H21' 126.7 . . ?
C22' C21' H21' 126.7 . . ?
Ti1 C21' H21' 117.7 . . ?
C23' C22' C21' 109.8(8) . . ?
C23' C22' Ti1 73.4(6) . . ?
C21' C22' Ti1 72.3(5) . . ?
C23' C22' H22' 125.1 . . ?
C21' C22' H22' 125.1 . . ?
Ti1 C22' H22' 120.9 . . ?
C19' C23' C22' 106.0(9) . . ?
C19' C23' Ti1 74.2(7) . . ?
C22' C23' Ti1 73.1(6) . . ?
C19' C23' H23' 127.0 . . ?
C22' C23' H23' 127.0 . . ?
Ti1 C23' H23' 117.9 . . ?
C20' C19' C23' 109.1(10) . . ?
C20' C19' Ti1 72.2(7) . . ?
C23' C19' Ti1 72.5(6) . . ?
C20' C19' H19' 125.5 . . ?
C23' C19' H19' 125.5 . . ?
Ti1 C19' H19' 121.5 . . ?
C21' C20' C19' 108.4(10) . . ?
C21' C20' Ti1 72.6(6) . . ?
C19' C20' Ti1 74.5(7) . . ?
C21' C20' H20' 125.8 . . ?
C19' C20' H20' 125.8 . . ?
Ti1 C20' H20' 118.9 . . ?
C25 C24 C28 107.7(2) . . ?
C25 C24 Ti2 73.36(15) . . ?
C28 C24 Ti2 72.80(15) . . ?
C25 C24 H24 126.1 . . ?
C28 C24 H24 126.1 . . ?
Ti2 C24 H24 119.6 . . ?
C26 C25 C24 108.1(2) . . ?
C26 C25 Ti2 73.79(15) . . ?
C24 C25 Ti2 71.85(14) . . ?
C26 C25 H25 126.0 . . ?
C24 C25 H25 126.0 . . ?
Ti2 C25 H25 120.2 . . ?
C27 C26 C25 107.7(2) . . ?
C27 C26 Ti2 72.35(14) . . ?
C25 C26 Ti2 71.84(14) . . ?
C27 C26 H26 126.2 . . ?
C25 C26 H26 126.2 . . ?
Ti2 C26 H26 121.4 . . ?
C28 C27 C26 108.9(2) . . ?
C28 C27 Ti2 71.94(14) . . ?
C26 C27 Ti2 73.51(14) . . ?
C28 C27 H27 125.5 . . ?
C26 C27 H27 125.5 . . ?
Ti2 C27 H27 120.7 . . ?
C27 C28 C24 107.6(2) . . ?
C27 C28 Ti2 73.68(15) . . ?
C24 C28 Ti2 72.20(15) . . ?
C27 C28 H28 126.2 . . ?
C24 C28 H28 126.2 . . ?
Ti2 C28 H28 119.8 . . ?
C33 C29 C30 107.0(10) . . ?
C33 C29 Ti2 74.1(7) . . ?
C30 C29 Ti2 71.7(7) . . ?
C33 C29 H29 126.5 . . ?
C30 C29 H29 126.5 . . ?
Ti2 C29 H29 119.6 . . ?
C31 C30 C29 108.1(11) . . ?
C31 C30 Ti2 73.8(7) . . ?
C29 C30 Ti2 73.6(7) . . ?
C31 C30 H30 125.9 . . ?
C29 C30 H30 125.9 . . ?
Ti2 C30 H30 118.5 . . ?
C32 C31 C30 108.2(12) . . ?
C32 C31 Ti2 74.2(7) . . ?
C30 C31 Ti2 72.1(7) . . ?
C32 C31 H31 125.9 . . ?
C30 C31 H31 125.9 . . ?
Ti2 C31 H31 119.6 . . ?
C31 C32 C33 107.9(11) . . ?
C31 C32 Ti2 72.1(7) . . ?
C33 C32 Ti2 73.1(7) . . ?
C31 C32 H32 126.1 . . ?
C33 C32 H32 126.1 . . ?
Ti2 C32 H32 120.5 . . ?
C29 C33 C32 108.8(10) . . ?
C29 C33 Ti2 72.3(7) . . ?
C32 C33 Ti2 73.2(7) . . ?
C29 C33 H33 125.6 . . ?
C32 C33 H33 125.6 . . ?
Ti2 C33 H33 120.7 . . ?
C33' C29' C30' 107.6(3) . . ?
C33' C29' Ti2 71.5(2) . . ?
C30' C29' Ti2 73.5(2) . . ?
C33' C29' H29' 126.2 . . ?
C30' C29' H29' 126.2 . . ?
Ti2 C29' H29' 120.7 . . ?
C31' C30' C29' 108.0(3) . . ?
C31' C30' Ti2 72.0(2) . . ?
C29' C30' Ti2 72.1(2) . . ?
C31' C30' H30' 126.0 . . ?
C29' C30' H30' 126.0 . . ?
Ti2 C30' H30' 121.6 . . ?
C30' C31' C32' 108.3(3) . . ?
C30' C31' Ti2 74.1(2) . . ?
C32' C31' Ti2 71.34(19) . . ?
C30' C31' H31' 125.9 . . ?
C32' C31' H31' 125.9 . . ?
Ti2 C31' H31' 120.4 . . ?
C33' C32' C31' 107.6(3) . . ?
C33' C32' Ti2 72.91(19) . . ?
C31' C32' Ti2 74.0(2) . . ?
C33' C32' H32' 126.2 . . ?
C31' C32' H32' 126.2 . . ?
Ti2 C32' H32' 118.9 . . ?
C29' C33' C32' 108.5(3) . . ?
C29' C33' Ti2 74.2(2) . . ?
C32' C33' Ti2 72.3(2) . . ?
C29' C33' H33' 125.8 . . ?
C32' C33' H33' 125.8 . . ?
Ti2 C33' H33' 119.5 . . ?
C35 C34 C39 119.8(3) . . ?
C35 C34 H34 120.1 . . ?
C39 C34 H34 120.1 . . ?
C34 C35 C36 120.3(3) . . ?
C34 C35 H35 119.9 . . ?
C36 C35 H35 119.9 . . ?
C35 C36 C37 119.6(3) . . ?
C35 C36 H36 120.2 . . ?
C37 C36 H36 120.2 . . ?
C38 C37 C36 120.5(3) . . ?
C38 C37 H37 119.8 . . ?
C36 C37 H37 119.8 . . ?
C37 C38 C39 120.0(3) . . ?
C37 C38 H38 120.0 . . ?
C39 C38 H38 120.0 . . ?
C34 C39 C38 119.8(3) . . ?
C34 C39 H39 120.1 . . ?
C38 C39 H39 120.1 . . ?

loop_
_geom_bond_atom_site_label_1
_geom_bond_atom_site_label_2
_geom_bond_distance
_geom_bond_site_symmetry_2
_geom_bond_publ_flag
Ti1 N2 2.1382(17) . ?
Ti1 N1 2.1464(16) . ?
Ti1 C19 2.385(3) . ?
Ti1 C20 2.395(3) . ?
Ti1 C18 2.409(2) . ?
Ti1 C21 2.410(3) . ?
Ti1 C17 2.417(2) . ?
Ti1 C14 2.421(2) . ?
Ti1 C16 2.422(3) . ?
Ti1 C23 2.423(4) . ?
Ti1 C21' 2.423(10) . ?
Ti1 C22 2.427(4) . ?
N1 C1 1.341(2) . ?
N1 C8 1.454(2) . ?
C1 N2 1.342(2) . ?
C1 Ti2 2.2335(19) . ?
Ti2 C32' 2.328(3) . ?
Ti2 C30 2.332(12) . ?
Ti2 C24 2.334(2) . ?
Ti2 C33' 2.336(3) . ?
Ti2 C28 2.342(3) . ?
Ti2 C25 2.354(3) . ?
Ti2 C31 2.354(12) . ?
Ti2 C29 2.357(11) . ?
Ti2 C31' 2.362(4) . ?
Ti2 C27 2.364(2) . ?
Ti2 C29' 2.371(3) . ?
N2 C2 1.452(2) . ?
C2 C3 1.528(3) . ?
C2 C7 1.532(3) . ?
C2 H2 1.0000 . ?
C3 C4 1.533(3) . ?
C3 H3A 0.9900 . ?
C3 H3B 0.9900 . ?
C4 C5 1.528(3) . ?
C4 H4A 0.9900 . ?
C4 H4B 0.9900 . ?
C5 C6 1.529(3) . ?
C5 H5A 0.9900 . ?
C5 H5B 0.9900 . ?
C7 C6 1.527(3) . ?
C7 H7A 0.9900 . ?
C7 H7B 0.9900 . ?
C6 H6A 0.9900 . ?
C6 H6B 0.9900 . ?
C9 C8 1.529(3) . ?
C9 C10 1.534(3) . ?
C9 H9A 0.9900 . ?
C9 H9B 0.9900 . ?
C8 C13 1.531(3) . ?
C8 H8 1.0000 . ?
C10 C11 1.526(3) . ?
C10 H10A 0.9900 . ?
C10 H10B 0.9900 . ?
C11 C12 1.528(3) . ?
C11 H11A 0.9900 . ?
C11 H11B 0.9900 . ?
C12 C13 1.533(3) . ?
C12 H12A 0.9900 . ?
C12 H12B 0.9900 . ?
C13 H13A 0.9900 . ?
C13 H13B 0.9900 . ?
C14 C15 1.376(4) . ?
C14 C18 1.387(4) . ?
C14 H14 0.9500 . ?
C15 C16 1.403(4) . ?
C15 H15 0.9500 . ?
C16 C17 1.426(4) . ?
C16 H16 0.9500 . ?
C17 C18 1.390(4) . ?
C17 H17 0.9500 . ?
C18 H18 0.9500 . ?
C19 C20 1.404(3) . ?
C19 C23 1.406(3) . ?
C19 H19 0.9500 . ?
C20 C21 1.410(3) . ?
C20 H20 0.9500 . ?
C21 C22 1.419(4) . ?
C21 H21 0.9500 . ?
C22 C23 1.403(4) . ?
C22 H22 0.9500 . ?
C23 H23 0.9500 . ?
C21' C20' 1.406(5) . ?
C21' C22' 1.414(5) . ?
C21' H21' 0.9500 . ?
C22' C23' 1.411(5) . ?
C22' H22' 0.9500 . ?
C23' C19' 1.409(5) . ?
C23' H23' 0.9500 . ?
C19' C20' 1.406(5) . ?
C19' H19' 0.9500 . ?
C20' H20' 0.9500 . ?
C24 C25 1.402(5) . ?
C24 C28 1.406(4) . ?
C24 H24 0.9500 . ?
C25 C26 1.398(4) . ?
C25 H25 0.9500 . ?
C26 C27 1.392(4) . ?
C26 H26 0.9500 . ?
C27 C28 1.391(4) . ?
C27 H27 0.9500 . ?
C28 H28 0.9500 . ?
C29 C33 1.370(16) . ?
C29 C30 1.397(16) . ?
C29 H29 0.9500 . ?
C30 C31 1.375(15) . ?
C30 H30 0.9500 . ?
C31 C32 1.371(15) . ?
C31 H31 0.9500 . ?
C32 C33 1.381(16) . ?
C32 H32 0.9500 . ?
C33 H33 0.9500 . ?
C29' C33' 1.388(6) . ?
C29' C30' 1.408(6) . ?
C29' H29' 0.9500 . ?
C30' C31' 1.384(6) . ?
C30' H30' 0.9500 . ?
C31' C32' 1.399(6) . ?
C31' H31' 0.9500 . ?
C32' C33' 1.395(6) . ?
C32' H32' 0.9500 . ?
C33' H33' 0.9500 . ?
C34 C35 1.370(5) . ?
C34 C39 1.383(5) . ?
C34 H34 0.9500 . ?
C35 C36 1.381(5) . ?
C35 H35 0.9500 . ?
C36 C37 1.383(5) . ?
C36 H36 0.9500 . ?
C37 C38 1.358(5) . ?
C37 H37 0.9500 . ?
C38 C39 1.387(5) . ?
C38 H38 0.9500 . ?
C39 H39 0.9500 . ?

loop_
_geom_torsion_atom_site_label_1
_geom_torsion_atom_site_label_2
_geom_torsion_atom_site_label_3
_geom_torsion_atom_site_label_4
_geom_torsion
_geom_torsion_site_symmetry_1
_geom_torsion_site_symmetry_2
_geom_torsion_site_symmetry_3
_geom_torsion_site_symmetry_4
_geom_torsion_publ_flag
C8 N1 C1 N2 -178.76(15) . . . . ?
Ti1 N1 C1 N2 -0.09(15) . . . . ?
C8 N1 C1 Ti2 1.5(2) . . . . ?
Ti1 N1 C1 Ti2 -179.84(12) . . . . ?
C8 N1 C1 Ti1 -178.68(18) . . . . ?
N1 C1 N2 C2 -178.31(15) . . . . ?
Ti2 C1 N2 C2 1.5(2) . . . . ?
Ti1 C1 N2 C2 -178.40(19) . . . . ?
N1 C1 N2 Ti1 0.09(15) . . . . ?
Ti2 C1 N2 Ti1 179.87(9) . . . . ?
C1 N2 C2 C3 -119.05(18) . . . . ?
Ti1 N2 C2 C3 63.9(3) . . . . ?
C1 N2 C2 C7 116.17(19) . . . . ?
Ti1 N2 C2 C7 -60.9(3) . . . . ?
N2 C2 C3 C4 176.85(16) . . . . ?
C7 C2 C3 C4 -56.3(2) . . . . ?
C2 C3 C4 C5 55.2(2) . . . . ?
C3 C4 C5 C6 -53.1(2) . . . . ?
N2 C2 C7 C6 -176.84(16) . . . . ?
C3 C2 C7 C6 56.7(2) . . . . ?
C2 C7 C6 C5 -56.2(2) . . . . ?
C4 C5 C6 C7 53.8(2) . . . . ?
C1 N1 C8 C9 114.79(19) . . . . ?
Ti1 N1 C8 C9 -62.8(3) . . . . ?
C1 N1 C8 C13 -121.26(18) . . . . ?
Ti1 N1 C8 C13 61.2(3) . . . . ?
C10 C9 C8 N1 -177.76(16) . . . . ?
C10 C9 C8 C13 56.8(2) . . . . ?
C8 C9 C10 C11 -56.5(2) . . . . ?
C9 C10 C11 C12 54.2(2) . . . . ?
C10 C11 C12 C13 -54.0(2) . . . . ?
N1 C8 C13 C12 177.61(16) . . . . ?
C9 C8 C13 C12 -56.5(2) . . . . ?
C11 C12 C13 C8 55.9(2) . . . . ?
C18 C14 C15 C16 -0.4(3) . . . . ?
Ti1 C14 C15 C16 64.58(18) . . . . ?
C18 C14 C15 Ti1 -64.94(17) . . . . ?
C14 C15 C16 C17 1.0(3) . . . . ?
Ti1 C15 C16 C17 65.75(18) . . . . ?
C14 C15 C16 Ti1 -64.76(17) . . . . ?
C15 C16 C17 C18 -1.3(3) . . . . ?
Ti1 C16 C17 C18 65.18(18) . . . . ?
C15 C16 C17 Ti1 -66.44(18) . . . . ?
C15 C14 C18 C17 -0.4(3) . . . . ?
Ti1 C14 C18 C17 -66.14(17) . . . . ?
C15 C14 C18 Ti1 65.69(17) . . . . ?
C16 C17 C18 C14 1.1(3) . . . . ?
Ti1 C17 C18 C14 66.30(17) . . . . ?
C16 C17 C18 Ti1 -65.23(18) . . . . ?
C23 C19 C20 C21 1.2(4) . . . . ?
Ti1 C19 C20 C21 -65.4(2) . . . . ?
C23 C19 C20 Ti1 66.6(2) . . . . ?
C19 C20 C21 C22 -1.1(4) . . . . ?
Ti1 C20 C21 C22 -65.9(2) . . . . ?
C19 C20 C21 Ti1 64.8(2) . . . . ?
C20 C21 C22 C23 0.7(4) . . . . ?
Ti1 C21 C22 C23 -64.4(3) . . . . ?
C20 C21 C22 Ti1 65.1(2) . . . . ?
C21 C22 C23 C19 0.1(4) . . . . ?
Ti1 C22 C23 C19 -63.9(3) . . . . ?
C21 C22 C23 Ti1 64.0(3) . . . . ?
C20 C19 C23 C22 -0.8(4) . . . . ?
Ti1 C19 C23 C22 65.1(3) . . . . ?
C20 C19 C23 Ti1 -65.9(2) . . . . ?
C20' C21' C22' C23' 2.8(13) . . . . ?
Ti1 C21' C22' C23' -64.3(8) . . . . ?
C20' C21' C22' Ti1 67.1(8) . . . . ?
C21' C22' C23' C19' -3.8(13) . . . . ?
Ti1 C22' C23' C19' -67.4(8) . . . . ?
C21' C22' C23' Ti1 63.6(7) . . . . ?
C22' C23' C19' C20' 3.3(15) . . . . ?
Ti1 C23' C19' C20' -63.3(10) . . . . ?
C22' C23' C19' Ti1 66.7(8) . . . . ?
C22' C21' C20' C19' -0.7(14) . . . . ?
Ti1 C21' C20' C19' 66.5(10) . . . . ?
C22' C21' C20' Ti1 -67.2(7) . . . . ?
C23' C19' C20' C21' -1.7(16) . . . . ?
Ti1 C19' C20' C21' -65.2(9) . . . . ?
C23' C19' C20' Ti1 63.6(9) . . . . ?
C28 C24 C25 C26 -0.2(3) . . . . ?
Ti2 C24 C25 C26 -65.41(18) . . . . ?
C28 C24 C25 Ti2 65.19(17) . . . . ?
C24 C25 C26 C27 0.2(3) . . . . ?
Ti2 C25 C26 C27 -63.93(18) . . . . ?
C24 C25 C26 Ti2 64.13(17) . . . . ?
C25 C26 C27 C28 -0.1(3) . . . . ?
Ti2 C26 C27 C28 -63.69(18) . . . . ?
C25 C26 C27 Ti2 63.59(17) . . . . ?
C26 C27 C28 C24 0.0(3) . . . . ?
Ti2 C27 C28 C24 -64.74(17) . . . . ?
C26 C27 C28 Ti2 64.70(18) . . . . ?
C25 C24 C28 C27 0.2(3) . . . . ?
Ti2 C24 C28 C27 65.72(18) . . . . ?
C25 C24 C28 Ti2 -65.56(17) . . . . ?
C33 C29 C30 C31 0.1(14) . . . . ?
Ti2 C29 C30 C31 66.3(9) . . . . ?
C33 C29 C30 Ti2 -66.2(9) . . . . ?
C29 C30 C31 C32 -0.3(15) . . . . ?
Ti2 C30 C31 C32 65.9(10) . . . . ?
C29 C30 C31 Ti2 -66.2(9) . . . . ?
C30 C31 C32 C33 0.3(15) . . . . ?
Ti2 C31 C32 C33 64.9(9) . . . . ?
C30 C31 C32 Ti2 -64.5(9) . . . . ?
C30 C29 C33 C32 0.1(15) . . . . ?
Ti2 C29 C33 C32 -64.5(9) . . . . ?
C30 C29 C33 Ti2 64.6(9) . . . . ?
C31 C32 C33 C29 -0.3(15) . . . . ?
Ti2 C32 C33 C29 64.0(9) . . . . ?
C31 C32 C33 Ti2 -64.2(9) . . . . ?
C33' C29' C30' C31' -0.2(4) . . . . ?
Ti2 C29' C30' C31' 63.5(3) . . . . ?
C33' C29' C30' Ti2 -63.8(2) . . . . ?
C29' C30' C31' C32' 0.0(4) . . . . ?
Ti2 C30' C31' C32' 63.6(3) . . . . ?
C29' C30' C31' Ti2 -63.6(3) . . . . ?
C30' C31' C32' C33' 0.2(4) . . . . ?
Ti2 C31' C32' C33' 65.7(2) . . . . ?
C30' C31' C32' Ti2 -65.4(3) . . . . ?
C30' C29' C33' C32' 0.4(4) . . . . ?
Ti2 C29' C33' C32' -64.7(2) . . . . ?
C30' C29' C33' Ti2 65.1(3) . . . . ?
C31' C32' C33' C29' -0.4(4) . . . . ?
Ti2 C32' C33' C29' 66.0(2) . . . . ?
C31' C32' C33' Ti2 -66.4(2) . . . . ?
C39 C34 C35 C36 0.9(5) . . . . ?
C34 C35 C36 C37 -0.3(5) . . . . ?
C35 C36 C37 C38 0.3(5) . . . . ?
C36 C37 C38 C39 -0.8(5) . . . . ?
C35 C34 C39 C38 -1.4(5) . . . . ?
C37 C38 C39 C34 1.3(5) . . . . ?
